data_7064051
loop_
_publ_author_name
'Han, Yuanping'
'Liu, Hanrong'
'Xia, Yan'
'Li, Jie'
'Jia, Junhui'

_publ_section_title
;
 Intermolecular H-bond promoting diphenylsulfone derivatives for
 aggregation-induced blue-shifted thermally activated delayed fluorescence
;
_journal_issue 43
_journal_name_full 'New Journal of Chemistry'
_journal_page_first 18848
_journal_page_last 18854
_journal_paper_doi 10.1039/D5NJ03447G
_journal_volume 49
_journal_year 2025
_chemical_formula_moiety 'C27 H23 N O3 S'
_chemical_formula_sum 'C27 H23 N O3 S'
_chemical_formula_weight 441.52
_chemical_name_systematic OH-SOpAD
_space_group_crystal_system monoclinic
_space_group_IT_number 14
_space_group_name_Hall '-P 2yn'
_space_group_name_H-M_alt 'P 1 21/n 1'
_atom_sites_solution_hydrogens geom
_atom_sites_solution_primary direct
_audit_block_doi 10.5517/ccdc.csd.cc2bm95g
_audit_creation_date 2019-04-19
_audit_creation_method
;
Olex2 1.2
(compiled 2018.05.29 svn.r3508 for OlexSys, GUI svn.r5506)
;
_audit_update_record
;
2022-03-31 deposited with the CCDC.	2025-10-06 downloaded from the CCDC.
;
_cell_angle_alpha 90
_cell_angle_beta 102.828(3)
_cell_angle_gamma 90
_cell_formula_units_Z 4
_cell_length_a 8.1193(3)
_cell_length_b 17.2395(7)
_cell_length_c 15.7214(5)
_cell_measurement_reflns_used 2634
_cell_measurement_temperature 173.00(10)
_cell_measurement_theta_max 28.3720
_cell_measurement_theta_min 3.5560
_cell_volume 2145.64(14)
_computing_cell_refinement
;
CrysAlisPro, Agilent Technologies,
Version 1.171.36.28 (release 01-02-2013 CrysAlis171 .NET)
(compiled Feb  1 2013,16:14:44)
;
_computing_data_collection
;
CrysAlisPro, Agilent Technologies,
Version 1.171.36.28 (release 01-02-2013 CrysAlis171 .NET)
(compiled Feb  1 2013,16:14:44)
;
_computing_data_reduction
;
CrysAlisPro, Agilent Technologies,
Version 1.171.36.28 (release 01-02-2013 CrysAlis171 .NET)
(compiled Feb  1 2013,16:14:44)
;
_computing_molecular_graphics 'Olex2 (Dolomanov et al., 2009)'
_computing_publication_material 'Olex2 (Dolomanov et al., 2009)'
_computing_structure_refinement 'ShelXL (Sheldrick, 2015)'
_computing_structure_solution 'ShelXS (Sheldrick, 2008)'
_diffrn_ambient_temperature 173.00(10)
_diffrn_detector_area_resol_mean 16.0733
_diffrn_measured_fraction_theta_full 0.997
_diffrn_measured_fraction_theta_max 0.997
_diffrn_measurement_details
;
#__ type_ start__ end____ width___ exp.time_
  1 omega  -91.00  -57.00   1.0000    6.0000
omega____ theta____ kappa____ phi______ frames
    -      -19.4273  178.0000   30.0000 34

#__ type_ start__ end____ width___ exp.time_
  2 omega  -87.00  -59.00   1.0000    6.0000
omega____ theta____ kappa____ phi______ frames
    -      -19.4273  178.0000  -60.0000 28

#__ type_ start__ end____ width___ exp.time_
  3 omega  -18.00    7.00   1.0000    6.0000
omega____ theta____ kappa____ phi______ frames
    -      -19.4273  -99.0000 -180.0000 25

#__ type_ start__ end____ width___ exp.time_
  4 omega  -49.00   85.00   1.0000    6.0000
omega____ theta____ kappa____ phi______ frames
    -       22.7867    0.0000   90.0000 134
;
_diffrn_measurement_device_type 'SuperNova, Dual, Cu at zero, Eos'
_diffrn_measurement_method '\w scans'
_diffrn_orient_matrix_UB_11 -0.0531679000
_diffrn_orient_matrix_UB_12 0.0269007000
_diffrn_orient_matrix_UB_13 -0.0272390000
_diffrn_orient_matrix_UB_21 -0.0669986000
_diffrn_orient_matrix_UB_22 -0.0273100000
_diffrn_orient_matrix_UB_23 -0.0068448000
_diffrn_orient_matrix_UB_31 -0.0268025000
_diffrn_orient_matrix_UB_32 0.0149044000
_diffrn_orient_matrix_UB_33 0.0367712000
_diffrn_radiation_monochromator mirror
_diffrn_radiation_type MoK\a
_diffrn_radiation_wavelength 0.71073
_diffrn_reflns_av_R_equivalents 0.0255
_diffrn_reflns_av_unetI/netI 0.0441
_diffrn_reflns_Laue_measured_fraction_full 0.997
_diffrn_reflns_Laue_measured_fraction_max 0.997
_diffrn_reflns_limit_h_max 10
_diffrn_reflns_limit_h_min -10
_diffrn_reflns_limit_k_max 17
_diffrn_reflns_limit_k_min -21
_diffrn_reflns_limit_l_max 18
_diffrn_reflns_limit_l_min -19
_diffrn_reflns_number 7484
_diffrn_reflns_point_group_measured_fraction_full 0.997
_diffrn_reflns_point_group_measured_fraction_max 0.997
_diffrn_reflns_theta_full 25.242
_diffrn_reflns_theta_max 26.022
_diffrn_reflns_theta_min 3.471
_diffrn_source 'SuperNova (Mo) X-ray Source'
_exptl_absorpt_coefficient_mu 0.182
_exptl_absorpt_correction_T_max 1.00000
_exptl_absorpt_correction_T_min 0.65890
_exptl_absorpt_correction_type multi-scan
_exptl_absorpt_process_details
;
CrysAlisPro, Agilent Technologies,
Version 1.171.36.28 (release 01-02-2013 CrysAlis171 .NET)
(compiled Feb  1 2013,16:14:44)
Empirical absorption correction using spherical harmonics,
 implemented in SCALE3 ABSPACK scaling algorithm.
;
_exptl_crystal_colour 'clear light colourless'
_exptl_crystal_colour_lustre clear
_exptl_crystal_colour_modifier light
_exptl_crystal_colour_primary colourless
_exptl_crystal_density_diffrn 1.367
_exptl_crystal_description block
_exptl_crystal_F_000 928
_exptl_crystal_size_max 0.21
_exptl_crystal_size_mid 0.15
_exptl_crystal_size_min 0.14
_refine_diff_density_max 0.325
_refine_diff_density_min -0.417
_refine_diff_density_rms 0.076
_refine_ls_extinction_method none
_refine_ls_goodness_of_fit_ref 1.092
_refine_ls_hydrogen_treatment constr
_refine_ls_matrix_type full
_refine_ls_number_parameters 292
_refine_ls_number_reflns 4211
_refine_ls_number_restraints 0
_refine_ls_restrained_S_all 1.092
_refine_ls_R_factor_all 0.0537
_refine_ls_R_factor_gt 0.0431
_refine_ls_shift/su_max 0.001
_refine_ls_shift/su_mean 0.000
_refine_ls_structure_factor_coef Fsqd
_refine_ls_weighting_details 'w=1/[\s^2^(Fo^2^)+(0.0510P)^2^+0.2829P] where P=(Fo^2^+2Fc^2^)/3'
_refine_ls_weighting_scheme calc
_refine_ls_wR_factor_gt 0.1027
_refine_ls_wR_factor_ref 0.1129
_reflns_Friedel_coverage 0.000
_reflns_number_gt 3467
_reflns_number_total 4211
_reflns_threshold_expression 'I > 2\s(I)'
_cod_data_source_file d5nj03447g2.cif
_cod_data_source_block xray_0117_1
_cod_depositor_comments 'Adding full bibliography for 7064051--7064052.cif.'
_cod_original_cell_volume 2145.65(14)
_cod_database_code 7064051
_shelx_shelxl_version_number 2018/3
_shelx_space_group_comment
;
The symmetry employed for this shelxl refinement is uniquely defined
by the following loop, which should always be used as a source of
symmetry information in preference to the above space-group names.
They are only intended as comments.
;
_reflns_odcompleteness_completeness 99.65
_reflns_odcompleteness_iscentric 1
_reflns_odcompleteness_theta 26.32
_olex2_refinement_description
;
1. Fixed Uiso
 At 1.2 times of:
  All C(H) groups
 At 1.5 times of:
  All C(H,H,H) groups, All O(H) groups
2.a Aromatic/amide H refined with riding coordinates:
 C2(H2), C3(H3), C4(H4), C5(H5), C9(H9), C10(H10), C11(H11), C12(H12),
 C17(H17), C18(H18), C20(H20), C21(H21), C24(H24), C25(H25), C26(H26), C27(H27)
2.b Idealised Me refined as rotating group:
 C14(H14a,H14b,H14c), C15(H15a,H15b,H15c)
2.c Idealised tetrahedral OH refined as rotating group:
 O1(H1)
;
_olex2_date_sample_data_collection 2019-01-17
_olex2_submission_special_instructions 'No special instructions were received'

loop_
_space_group_symop_operation_xyz
'x, y, z'
'-x+1/2, y+1/2, -z+1/2'
'-x, -y, -z'
'x-1/2, -y-1/2, z-1/2'

loop_
_atom_site_label
_atom_site_type_symbol
_atom_site_fract_x
_atom_site_fract_y
_atom_site_fract_z
_atom_site_U_iso_or_equiv
_atom_site_adp_type
_atom_site_occupancy
_atom_site_site_symmetry_order
_atom_site_calc_flag
_atom_site_refinement_flags_posn
_atom_site_refinement_flags_adp
_atom_site_refinement_flags_occupancy
_atom_site_disorder_assembly
_atom_site_disorder_group
S1 S 0.18405(5) 0.18402(3) 0.93502(3) 0.02388(14) Uani 1 1 d . . . . .
O1 O 0.1543(2) 0.07393(9) 1.08582(9) 0.0475(4) Uani 1 1 d . . . . .
H1 H 0.107351 0.115489 1.071240 0.071 Uiso 1 1 calc GR . . . .
O2 O 0.05621(16) 0.20153(8) 0.98314(9) 0.0327(3) Uani 1 1 d . . . . .
O3 O 0.15593(17) 0.20610(8) 0.84501(8) 0.0355(3) Uani 1 1 d . . . . .
N1 N 0.81532(17) 0.34345(8) 1.11666(9) 0.0201(3) Uani 1 1 d . . . . .
C1 C 0.9543(2) 0.30472(10) 1.16846(11) 0.0189(4) Uani 1 1 d . . . . .
C2 C 0.9447(2) 0.22574(10) 1.18870(12) 0.0250(4) Uani 1 1 d . . . . .
H2 H 0.846162 0.198007 1.166895 0.030 Uiso 1 1 calc R . . . .
C3 C 1.0825(2) 0.18923(11) 1.24119(12) 0.0294(4) Uani 1 1 d . . . . .
H3 H 1.077019 0.136583 1.253152 0.035 Uiso 1 1 calc R . . . .
C4 C 1.2279(2) 0.23037(12) 1.27595(12) 0.0304(5) Uani 1 1 d . . . . .
H4 H 1.318442 0.206167 1.313126 0.037 Uiso 1 1 calc R . . . .
C5 C 1.2376(2) 0.30800(12) 1.25486(11) 0.0261(4) Uani 1 1 d . . . . .
H5 H 1.335244 0.335721 1.278646 0.031 Uiso 1 1 calc R . . . .
C6 C 1.1044(2) 0.34548(10) 1.19883(11) 0.0201(4) Uani 1 1 d . . . . .
C7 C 1.1200(2) 0.42631(10) 1.16186(11) 0.0222(4) Uani 1 1 d . . . . .
C8 C 0.9516(2) 0.46748(10) 1.15504(11) 0.0209(4) Uani 1 1 d . . . . .
C9 C 0.9368(2) 0.54703(10) 1.16874(12) 0.0285(4) Uani 1 1 d . . . . .
H9 H 1.033812 0.575783 1.190706 0.034 Uiso 1 1 calc R . . . .
C10 C 0.7820(3) 0.58420(10) 1.15058(12) 0.0324(5) Uani 1 1 d . . . . .
H10 H 0.775022 0.637114 1.160713 0.039 Uiso 1 1 calc R . . . .
C11 C 0.6382(2) 0.54174(11) 1.11721(13) 0.0303(4) Uani 1 1 d . . . . .
H11 H 0.534054 0.566606 1.102835 0.036 Uiso 1 1 calc R . . . .
C12 C 0.6473(2) 0.46259(10) 1.10495(12) 0.0245(4) Uani 1 1 d . . . . .
H12 H 0.549420 0.434414 1.083000 0.029 Uiso 1 1 calc R . . . .
C13 C 0.8029(2) 0.42502(9) 1.12543(11) 0.0195(4) Uani 1 1 d . . . . .
C14 C 1.2686(2) 0.47248(12) 1.21410(13) 0.0355(5) Uani 1 1 d . . . . .
H14A H 1.251478 0.481891 1.271704 0.053 Uiso 1 1 calc GR . . . .
H14B H 1.276921 0.521086 1.185560 0.053 Uiso 1 1 calc GR . . . .
H14C H 1.370987 0.443527 1.217940 0.053 Uiso 1 1 calc GR . . . .
C15 C 1.1459(2) 0.41635(11) 1.06775(11) 0.0265(4) Uani 1 1 d . . . . .
H15A H 1.250224 0.389527 1.069425 0.040 Uiso 1 1 calc GR . . . .
H15B H 1.149690 0.466446 1.041585 0.040 Uiso 1 1 calc GR . . . .
H15C H 1.053972 0.386898 1.033935 0.040 Uiso 1 1 calc GR . . . .
C16 C 0.6668(2) 0.30128(9) 1.07543(11) 0.0190(4) Uani 1 1 d . . . . .
C17 C 0.5501(2) 0.27694(10) 1.12239(11) 0.0240(4) Uani 1 1 d . . . . .
H17 H 0.570569 0.285289 1.182259 0.029 Uiso 1 1 calc R . . . .
C18 C 0.4028(2) 0.24013(10) 1.07971(11) 0.0237(4) Uani 1 1 d . . . . .
H18 H 0.323981 0.223754 1.110675 0.028 Uiso 1 1 calc R . . . .
C19 C 0.3744(2) 0.22803(9) 0.99046(11) 0.0195(4) Uani 1 1 d . . . . .
C20 C 0.4926(2) 0.25043(10) 0.94362(11) 0.0246(4) Uani 1 1 d . . . . .
H20 H 0.473404 0.240918 0.883995 0.030 Uiso 1 1 calc R . . . .
C21 C 0.6391(2) 0.28702(10) 0.98647(11) 0.0239(4) Uani 1 1 d . . . . .
H21 H 0.719248 0.302097 0.955673 0.029 Uiso 1 1 calc R . . . .
C22 C 0.2235(2) 0.08401(10) 0.94347(11) 0.0243(4) Uani 1 1 d . . . . .
C23 C 0.2064(3) 0.04264(11) 1.01721(12) 0.0310(4) Uani 1 1 d . . . . .
C24 C 0.2492(3) -0.03569(12) 1.02254(14) 0.0426(5) Uani 1 1 d . . . . .
H24 H 0.239222 -0.064228 1.071349 0.051 Uiso 1 1 calc R . . . .
C25 C 0.3057(3) -0.07092(12) 0.95655(15) 0.0456(6) Uani 1 1 d . . . . .
H25 H 0.335072 -0.123131 0.961407 0.055 Uiso 1 1 calc R . . . .
C26 C 0.3199(3) -0.03049(14) 0.88298(16) 0.0482(6) Uani 1 1 d . . . . .
H26 H 0.356907 -0.055469 0.838225 0.058 Uiso 1 1 calc R . . . .
C27 C 0.2790(3) 0.04706(13) 0.87601(13) 0.0377(5) Uani 1 1 d . . . . .
H27 H 0.288336 0.074732 0.826518 0.045 Uiso 1 1 calc R . . . .

loop_
_atom_site_aniso_label
_atom_site_aniso_U_11
_atom_site_aniso_U_22
_atom_site_aniso_U_33
_atom_site_aniso_U_23
_atom_site_aniso_U_13
_atom_site_aniso_U_12
S1 0.0190(2) 0.0236(2) 0.0258(3) 0.00183(19) -0.00200(18) -0.00341(19)
O1 0.0757(12) 0.0367(8) 0.0361(8) 0.0042(7) 0.0253(8) 0.0026(9)
O2 0.0203(7) 0.0306(7) 0.0470(8) -0.0024(7) 0.0073(6) -0.0003(6)
O3 0.0344(8) 0.0375(8) 0.0270(7) 0.0075(6) -0.0095(6) -0.0098(7)
N1 0.0157(7) 0.0155(7) 0.0262(8) -0.0006(6) -0.0015(6) -0.0001(6)
C1 0.0195(9) 0.0206(8) 0.0168(8) -0.0011(7) 0.0041(7) 0.0030(7)
C2 0.0269(10) 0.0213(9) 0.0263(9) 0.0002(8) 0.0045(8) 0.0023(8)
C3 0.0381(11) 0.0243(9) 0.0278(10) 0.0067(8) 0.0114(9) 0.0134(9)
C4 0.0257(10) 0.0429(11) 0.0232(9) 0.0092(9) 0.0065(8) 0.0162(9)
C5 0.0176(9) 0.0399(11) 0.0202(9) -0.0007(8) 0.0028(7) 0.0042(8)
C6 0.0184(8) 0.0244(9) 0.0172(8) -0.0020(7) 0.0035(7) 0.0020(7)
C7 0.0177(9) 0.0239(9) 0.0240(9) -0.0021(8) 0.0024(7) -0.0036(7)
C8 0.0230(9) 0.0190(8) 0.0211(9) -0.0017(7) 0.0063(7) -0.0013(7)
C9 0.0348(11) 0.0205(9) 0.0311(10) -0.0039(8) 0.0092(8) -0.0061(8)
C10 0.0485(13) 0.0160(8) 0.0362(11) -0.0010(8) 0.0168(10) 0.0045(9)
C11 0.0314(10) 0.0247(9) 0.0365(11) 0.0062(9) 0.0114(9) 0.0126(9)
C12 0.0198(9) 0.0240(9) 0.0291(9) 0.0031(8) 0.0046(7) 0.0017(8)
C13 0.0223(9) 0.0170(8) 0.0196(8) 0.0010(7) 0.0058(7) 0.0014(7)
C14 0.0268(10) 0.0374(11) 0.0394(11) -0.0047(10) 0.0008(9) -0.0095(9)
C15 0.0238(10) 0.0283(9) 0.0293(10) 0.0033(8) 0.0099(8) 0.0011(8)
C16 0.0173(8) 0.0142(7) 0.0228(9) 0.0001(7) -0.0016(7) 0.0007(7)
C17 0.0257(10) 0.0273(9) 0.0183(9) -0.0018(8) 0.0033(7) -0.0024(8)
C18 0.0218(9) 0.0266(9) 0.0237(9) -0.0012(8) 0.0073(7) -0.0044(8)
C19 0.0172(8) 0.0163(8) 0.0229(9) 0.0009(7) 0.0001(7) 0.0012(7)
C20 0.0255(9) 0.0284(9) 0.0181(8) 0.0002(8) 0.0009(7) -0.0039(8)
C21 0.0227(9) 0.0268(9) 0.0227(9) 0.0019(8) 0.0059(7) -0.0052(8)
C22 0.0221(9) 0.0225(9) 0.0255(9) -0.0034(8) -0.0007(7) -0.0030(8)
C23 0.0355(11) 0.0274(9) 0.0290(10) -0.0022(9) 0.0045(8) -0.0052(9)
C24 0.0580(15) 0.0261(10) 0.0380(12) 0.0030(10) -0.0014(11) -0.0055(11)
C25 0.0498(14) 0.0253(10) 0.0523(14) -0.0113(11) -0.0088(11) 0.0032(10)
C26 0.0524(15) 0.0423(13) 0.0497(14) -0.0225(12) 0.0108(11) 0.0008(12)
C27 0.0432(12) 0.0393(11) 0.0307(11) -0.0078(10) 0.0084(9) -0.0065(10)

loop_
_atom_type_symbol
_atom_type_description
_atom_type_scat_dispersion_real
_atom_type_scat_dispersion_imag
_atom_type_scat_source
C C 0.0033 0.0016 'International Tables Vol C Tables 4.2.6.8 and 6.1.1.4'
H H 0.0000 0.0000 'International Tables Vol C Tables 4.2.6.8 and 6.1.1.4'
N N 0.0061 0.0033 'International Tables Vol C Tables 4.2.6.8 and 6.1.1.4'
O O 0.0106 0.0060 'International Tables Vol C Tables 4.2.6.8 and 6.1.1.4'
S S 0.1246 0.1234 'International Tables Vol C Tables 4.2.6.8 and 6.1.1.4'

loop_
_citation_id
_citation_doi
_citation_year
1 10.1002/chem.202202434 2022

loop_
_geom_angle_atom_site_label_1
_geom_angle_atom_site_label_2
_geom_angle_atom_site_label_3
_geom_angle
_geom_angle_site_symmetry_1
_geom_angle_site_symmetry_3
_geom_angle_publ_flag
O2 S1 C19 107.64(8) . . ?
O2 S1 C22 107.82(8) . . ?
O3 S1 O2 119.05(9) . . ?
O3 S1 C19 107.63(8) . . ?
O3 S1 C22 108.80(9) . . ?
C22 S1 C19 105.05(8) . . ?
C23 O1 H1 109.5 . . ?
C1 N1 C13 118.67(14) . . ?
C1 N1 C16 120.51(13) . . ?
C13 N1 C16 118.42(14) . . ?
C2 C1 N1 120.96(16) . . ?
C6 C1 N1 119.14(15) . . ?
C6 C1 C2 119.90(16) . . ?
C1 C2 H2 120.1 . . ?
C3 C2 C1 119.85(17) . . ?
C3 C2 H2 120.1 . . ?
C2 C3 H3 119.7 . . ?
C4 C3 C2 120.57(17) . . ?
C4 C3 H3 119.7 . . ?
C3 C4 H4 120.3 . . ?
C3 C4 C5 119.34(17) . . ?
C5 C4 H4 120.3 . . ?
C4 C5 H5 119.3 . . ?
C4 C5 C6 121.48(18) . . ?
C6 C5 H5 119.3 . . ?
C1 C6 C7 117.98(15) . . ?
C5 C6 C1 118.63(16) . . ?
C5 C6 C7 123.12(16) . . ?
C6 C7 C15 107.61(14) . . ?
C8 C7 C6 107.67(13) . . ?
C8 C7 C14 112.68(15) . . ?
C8 C7 C15 107.14(14) . . ?
C14 C7 C6 113.21(15) . . ?
C14 C7 C15 108.24(14) . . ?
C9 C8 C7 123.56(16) . . ?
C9 C8 C13 117.86(16) . . ?
C13 C8 C7 118.29(15) . . ?
C8 C9 H9 119.1 . . ?
C10 C9 C8 121.88(18) . . ?
C10 C9 H9 119.1 . . ?
C9 C10 H10 120.4 . . ?
C11 C10 C9 119.11(16) . . ?
C11 C10 H10 120.4 . . ?
C10 C11 H11 119.7 . . ?
C10 C11 C12 120.65(17) . . ?
C12 C11 H11 119.7 . . ?
C11 C12 H12 120.0 . . ?
C11 C12 C13 120.05(17) . . ?
C13 C12 H12 120.0 . . ?
C8 C13 N1 118.44(15) . . ?
C12 C13 N1 121.25(16) . . ?
C12 C13 C8 120.30(15) . . ?
C7 C14 H14A 109.5 . . ?
C7 C14 H14B 109.5 . . ?
C7 C14 H14C 109.5 . . ?
H14A C14 H14B 109.5 . . ?
H14A C14 H14C 109.5 . . ?
H14B C14 H14C 109.5 . . ?
C7 C15 H15A 109.5 . . ?
C7 C15 H15B 109.5 . . ?
C7 C15 H15C 109.5 . . ?
H15A C15 H15B 109.5 . . ?
H15A C15 H15C 109.5 . . ?
H15B C15 H15C 109.5 . . ?
C17 C16 N1 121.16(15) . . ?
C21 C16 N1 118.49(14) . . ?
C21 C16 C17 120.32(16) . . ?
C16 C17 H17 120.1 . . ?
C18 C17 C16 119.83(16) . . ?
C18 C17 H17 120.1 . . ?
C17 C18 H18 120.3 . . ?
C19 C18 C17 119.35(15) . . ?
C19 C18 H18 120.3 . . ?
C18 C19 S1 119.63(13) . . ?
C18 C19 C20 121.06(16) . . ?
C20 C19 S1 119.31(13) . . ?
C19 C20 H20 120.3 . . ?
C21 C20 C19 119.34(16) . . ?
C21 C20 H20 120.3 . . ?
C16 C21 H21 120.0 . . ?
C20 C21 C16 120.07(15) . . ?
C20 C21 H21 120.0 . . ?
C23 C22 S1 121.06(14) . . ?
C23 C22 C27 120.48(18) . . ?
C27 C22 S1 118.41(14) . . ?
O1 C23 C22 124.37(17) . . ?
O1 C23 C24 117.12(17) . . ?
C24 C23 C22 118.49(18) . . ?
C23 C24 H24 119.8 . . ?
C25 C24 C23 120.44(19) . . ?
C25 C24 H24 119.8 . . ?
C24 C25 H25 119.4 . . ?
C24 C25 C26 121.2(2) . . ?
C26 C25 H25 119.4 . . ?
C25 C26 H26 120.2 . . ?
C27 C26 C25 119.7(2) . . ?
C27 C26 H26 120.2 . . ?
C22 C27 H27 120.1 . . ?
C26 C27 C22 119.74(19) . . ?
C26 C27 H27 120.1 . . ?

loop_
_geom_bond_atom_site_label_1
_geom_bond_atom_site_label_2
_geom_bond_distance
_geom_bond_site_symmetry_2
_geom_bond_publ_flag
S1 O2 1.4455(13) . ?
S1 O3 1.4339(13) . ?
S1 C19 1.7679(17) . ?
S1 C22 1.7533(18) . ?
O1 H1 0.8200 . ?
O1 C23 1.355(2) . ?
N1 C1 1.405(2) . ?
N1 C13 1.419(2) . ?
N1 C16 1.434(2) . ?
C1 C2 1.404(2) . ?
C1 C6 1.396(2) . ?
C2 H2 0.9300 . ?
C2 C3 1.385(3) . ?
C3 H3 0.9300 . ?
C3 C4 1.382(3) . ?
C4 H4 0.9300 . ?
C4 C5 1.385(3) . ?
C5 H5 0.9300 . ?
C5 C6 1.393(2) . ?
C6 C7 1.526(2) . ?
C7 C8 1.523(2) . ?
C7 C14 1.525(2) . ?
C7 C15 1.550(2) . ?
C8 C9 1.397(2) . ?
C8 C13 1.400(2) . ?
C9 H9 0.9300 . ?
C9 C10 1.382(3) . ?
C10 H10 0.9300 . ?
C10 C11 1.380(3) . ?
C11 H11 0.9300 . ?
C11 C12 1.382(3) . ?
C12 H12 0.9300 . ?
C12 C13 1.393(2) . ?
C14 H14A 0.9600 . ?
C14 H14B 0.9600 . ?
C14 H14C 0.9600 . ?
C15 H15A 0.9600 . ?
C15 H15B 0.9600 . ?
C15 H15C 0.9600 . ?
C16 C17 1.389(2) . ?
C16 C21 1.388(2) . ?
C17 H17 0.9300 . ?
C17 C18 1.388(2) . ?
C18 H18 0.9300 . ?
C18 C19 1.386(2) . ?
C19 C20 1.388(2) . ?
C20 H20 0.9300 . ?
C20 C21 1.383(2) . ?
C21 H21 0.9300 . ?
C22 C23 1.394(3) . ?
C22 C27 1.395(2) . ?
C23 C24 1.392(3) . ?
C24 H24 0.9300 . ?
C24 C25 1.366(3) . ?
C25 H25 0.9300 . ?
C25 C26 1.377(3) . ?
C26 H26 0.9300 . ?
C26 C27 1.376(3) . ?
C27 H27 0.9300 . ?

loop_
_geom_torsion_atom_site_label_1
_geom_torsion_atom_site_label_2
_geom_torsion_atom_site_label_3
_geom_torsion_atom_site_label_4
_geom_torsion
_geom_torsion_site_symmetry_1
_geom_torsion_site_symmetry_2
_geom_torsion_site_symmetry_3
_geom_torsion_site_symmetry_4
_geom_torsion_publ_flag
S1 C19 C20 C21 178.01(13) . . . . ?
S1 C22 C23 O1 2.2(3) . . . . ?
S1 C22 C23 C24 -176.20(16) . . . . ?
S1 C22 C27 C26 176.44(18) . . . . ?
O1 C23 C24 C25 -178.8(2) . . . . ?
O2 S1 C19 C18 27.69(16) . . . . ?
O2 S1 C19 C20 -151.85(14) . . . . ?
O2 S1 C22 C23 -30.63(18) . . . . ?
O2 S1 C22 C27 151.86(15) . . . . ?
O3 S1 C19 C18 157.16(14) . . . . ?
O3 S1 C19 C20 -22.38(17) . . . . ?
O3 S1 C22 C23 -161.03(15) . . . . ?
O3 S1 C22 C27 21.46(18) . . . . ?
N1 C1 C2 C3 -178.83(15) . . . . ?
N1 C1 C6 C5 175.77(14) . . . . ?
N1 C1 C6 C7 -10.0(2) . . . . ?
N1 C16 C17 C18 176.32(15) . . . . ?
N1 C16 C21 C20 -176.32(15) . . . . ?
C1 N1 C13 C8 25.8(2) . . . . ?
C1 N1 C13 C12 -154.47(15) . . . . ?
C1 N1 C16 C17 77.5(2) . . . . ?
C1 N1 C16 C21 -104.31(18) . . . . ?
C1 C2 C3 C4 1.8(3) . . . . ?
C1 C6 C7 C8 41.10(19) . . . . ?
C1 C6 C7 C14 166.34(15) . . . . ?
C1 C6 C7 C15 -74.10(18) . . . . ?
C2 C1 C6 C5 -5.3(2) . . . . ?
C2 C1 C6 C7 168.93(15) . . . . ?
C2 C3 C4 C5 -2.7(3) . . . . ?
C3 C4 C5 C6 -0.5(3) . . . . ?
C4 C5 C6 C1 4.5(2) . . . . ?
C4 C5 C6 C7 -169.42(15) . . . . ?
C5 C6 C7 C8 -145.00(16) . . . . ?
C5 C6 C7 C14 -19.8(2) . . . . ?
C5 C6 C7 C15 99.81(18) . . . . ?
C6 C1 C2 C3 2.2(2) . . . . ?
C6 C7 C8 C9 145.28(17) . . . . ?
C6 C7 C8 C13 -41.0(2) . . . . ?
C7 C8 C9 C10 171.07(16) . . . . ?
C7 C8 C13 N1 10.0(2) . . . . ?
C7 C8 C13 C12 -169.80(15) . . . . ?
C8 C9 C10 C11 -0.6(3) . . . . ?
C9 C8 C13 N1 -175.97(15) . . . . ?
C9 C8 C13 C12 4.3(2) . . . . ?
C9 C10 C11 C12 2.3(3) . . . . ?
C10 C11 C12 C13 -0.7(3) . . . . ?
C11 C12 C13 N1 177.56(16) . . . . ?
C11 C12 C13 C8 -2.7(3) . . . . ?
C13 N1 C1 C2 155.30(15) . . . . ?
C13 N1 C1 C6 -25.7(2) . . . . ?
C13 N1 C16 C17 -84.7(2) . . . . ?
C13 N1 C16 C21 93.51(18) . . . . ?
C13 C8 C9 C10 -2.6(3) . . . . ?
C14 C7 C8 C9 19.7(2) . . . . ?
C14 C7 C8 C13 -166.58(15) . . . . ?
C15 C7 C8 C9 -99.22(19) . . . . ?
C15 C7 C8 C13 74.48(18) . . . . ?
C16 N1 C1 C2 -6.8(2) . . . . ?
C16 N1 C1 C6 172.12(14) . . . . ?
C16 N1 C13 C8 -171.73(14) . . . . ?
C16 N1 C13 C12 8.0(2) . . . . ?
C16 C17 C18 C19 0.1(3) . . . . ?
C17 C16 C21 C20 1.9(3) . . . . ?
C17 C18 C19 S1 -177.96(13) . . . . ?
C17 C18 C19 C20 1.6(3) . . . . ?
C18 C19 C20 C21 -1.5(3) . . . . ?
C19 S1 C22 C23 83.96(17) . . . . ?
C19 S1 C22 C27 -93.55(16) . . . . ?
C19 C20 C21 C16 -0.2(3) . . . . ?
C21 C16 C17 C18 -1.8(3) . . . . ?
C22 S1 C19 C18 -87.02(15) . . . . ?
C22 S1 C19 C20 93.44(15) . . . . ?
C22 C23 C24 C25 -0.3(3) . . . . ?
C23 C22 C27 C26 -1.1(3) . . . . ?
C23 C24 C25 C26 -0.8(4) . . . . ?
C24 C25 C26 C27 1.0(4) . . . . ?
C25 C26 C27 C22 0.0(3) . . . . ?
C27 C22 C23 O1 179.64(19) . . . . ?
C27 C22 C23 C24 1.2(3) . . . . ?
